data_4515623
loop_
_publ_author_name
'Xiong, Xiaodong'
'Yeung, Ying-Yeung'

_publ_section_title
;
 Ammonium Salt-Catalyzed Highly Practical Ortho-Selective Monohalogenation
 and Phenylselenation of Phenols: Scope and Applications
;
_journal_issue 5
_journal_name_full 'ACS Catalysis'
_journal_page_first 4033
_journal_paper_doi 10.1021/acscatal.8b00327
_journal_volume 8
_journal_year 2018
_chemical_formula_sum 'C12 H10 Br2 Cl2 O4'
_chemical_formula_weight 448.92
_space_group_crystal_system monoclinic
_space_group_IT_number 15
_space_group_name_Hall '-C 2yc'
_space_group_name_H-M_alt 'C 1 2/c 1'
_atom_sites_solution_hydrogens geom
_audit_creation_method SHELXL-2014/6
_cell_angle_alpha 90
_cell_angle_beta 91.5018(16)
_cell_angle_gamma 90
_cell_formula_units_Z 8
_cell_length_a 32.7811(17)
_cell_length_b 3.9260(2)
_cell_length_c 21.7084(12)
_cell_measurement_reflns_used 410
_cell_measurement_temperature 301(2)
_cell_measurement_theta_max 15
_cell_measurement_theta_min 15
_cell_volume 2792.9(3)
_computing_cell_refinement 'BRUKER D8VENTURE DIFFRACTOMETER'
_computing_data_collection 'BRUKER D8VENTURE DIFFRACTOMETER'
_computing_data_reduction 'BRUKER D8VENTURE DIFFRACTOMETER'
_computing_molecular_graphics 'BRUKER SHELXTL'
_computing_publication_material 'BRUKER SHELXTL'
_computing_structure_refinement 'SHELXL-2014/6 (Sheldrick, 2014)'
_diffrn_ambient_temperature 301(2)
_diffrn_measured_fraction_theta_full 0.993
_diffrn_measured_fraction_theta_max 0.993
_diffrn_measurement_device_type 'BRUKER D8VENTURE DIFFRACTOMETER'
_diffrn_measurement_method 'PHI & OMEGA SCAN'
_diffrn_radiation_type MoK\a
_diffrn_radiation_wavelength 0.71073
_diffrn_reflns_av_R_equivalents 0.0403
_diffrn_reflns_av_unetI/netI 0.0198
_diffrn_reflns_Laue_measured_fraction_full 0.993
_diffrn_reflns_Laue_measured_fraction_max 0.993
_diffrn_reflns_limit_h_max 38
_diffrn_reflns_limit_h_min -38
_diffrn_reflns_limit_k_max 4
_diffrn_reflns_limit_k_min -4
_diffrn_reflns_limit_l_max 26
_diffrn_reflns_limit_l_min -26
_diffrn_reflns_number 24700
_diffrn_reflns_point_group_measured_fraction_full 0.993
_diffrn_reflns_point_group_measured_fraction_max 0.993
_diffrn_reflns_theta_full 25.242
_diffrn_reflns_theta_max 25.249
_diffrn_reflns_theta_min 2.224
_exptl_absorpt_coefficient_mu 6.196
_exptl_absorpt_correction_T_max 0.7456
_exptl_absorpt_correction_T_min 0.3263
_exptl_absorpt_correction_type multi-scan
_exptl_crystal_colour colourless
_exptl_crystal_density_diffrn 2.135
_exptl_crystal_description block
_exptl_crystal_F_000 1744
_exptl_crystal_size_max 0.500
_exptl_crystal_size_mid 0.400
_exptl_crystal_size_min 0.200
_refine_diff_density_max 2.270
_refine_diff_density_min -1.111
_refine_diff_density_rms 0.194
_refine_ls_extinction_method none
_refine_ls_goodness_of_fit_ref 1.052
_refine_ls_hydrogen_treatment constr
_refine_ls_matrix_type full
_refine_ls_number_parameters 181
_refine_ls_number_reflns 2516
_refine_ls_number_restraints 0
_refine_ls_restrained_S_all 1.052
_refine_ls_R_factor_all 0.0649
_refine_ls_R_factor_gt 0.0615
_refine_ls_shift/su_max 0.000
_refine_ls_shift/su_mean 0.000
_refine_ls_structure_factor_coef Fsqd
_refine_ls_weighting_details 'w=1/[\s^2^(Fo^2^)+(0.1359P)^2^+42.0633P] where P=(Fo^2^+2Fc^2^)/3'
_refine_ls_weighting_scheme calc
_refine_ls_wR_factor_gt 0.1967
_refine_ls_wR_factor_ref 0.2011
_reflns_Friedel_coverage 0.000
_reflns_number_gt 2340
_reflns_number_total 2516
_reflns_threshold_expression 'I > 2\s(I)'
_cod_data_source_file cs8b00327_si_014.cif
_cod_data_source_block xxd2199
_cod_original_sg_symbol_H-M 'C 2/c'
_cod_database_code 4515623
_shelx_space_group_comment
;
The symmetry employed for this shelxl refinement is uniquely defined
by the following loop, which should always be used as a source of
symmetry information in preference to the above space-group names.
They are only intended as comments.
;
_shelx_estimated_absorpt_t_min 0.148
_shelx_estimated_absorpt_t_max 0.370
_shelxl_version_number 2014/6

loop_
_space_group_symop_operation_xyz
'x, y, z'
'-x, y, -z+1/2'
'x+1/2, y+1/2, z'
'-x+1/2, y+1/2, -z+1/2'
'-x, -y, -z'
'x, -y, z-1/2'
'-x+1/2, -y+1/2, -z'
'x+1/2, -y+1/2, z-1/2'

loop_
_atom_site_label
_atom_site_type_symbol
_atom_site_fract_x
_atom_site_fract_y
_atom_site_fract_z
_atom_site_U_iso_or_equiv
_atom_site_adp_type
_atom_site_occupancy
_atom_site_site_symmetry_order
_atom_site_calc_flag
_atom_site_refinement_flags_posn
_atom_site_refinement_flags_adp
Br1 Br 0.01387(2) 0.3003(2) 0.14159(4) 0.0430(3) Uani 1 1 d . .
Br2 Br 0.05662(3) 0.9167(2) 0.47653(4) 0.0438(3) Uani 1 1 d . .
Cl1 Cl 0.16319(5) 0.8717(4) 0.09545(7) 0.0259(4) Uani 1 1 d . .
Cl2 Cl 0.21069(5) 0.3790(4) 0.44444(7) 0.0278(4) Uani 1 1 d . .
O1 O 0.17513(13) 0.8744(13) 0.2297(2) 0.0271(10) Uani 1 1 d . .
H1A H 0.1856 0.7568 0.2570 0.041 Uiso 1 1 calc R U
O2 O 0.18658(13) 0.3759(13) 0.3127(2) 0.0277(10) Uani 1 1 d . .
H2A H 0.1891 0.4951 0.2820 0.042 Uiso 1 1 calc R U
C1 C 0.0910(2) 0.5934(17) 0.1281(3) 0.0269(14) Uani 1 1 d . .
H1B H 0.0845 0.5864 0.0862 0.032 Uiso 1 1 calc R U
C2 C 0.06410(18) 0.4754(17) 0.1710(3) 0.0233(13) Uani 1 1 d . .
C3 C 0.07306(18) 0.4839(17) 0.2333(3) 0.0217(12) Uani 1 1 d . .
H3A H 0.0542 0.4038 0.2611 0.026 Uiso 1 1 calc R U
C4 C 0.11077(19) 0.6135(16) 0.2550(3) 0.0211(13) Uani 1 1 d . .
C5 C 0.13821(18) 0.7394(15) 0.2121(3) 0.0188(12) Uani 1 1 d . .
C6 C 0.12823(19) 0.7230(16) 0.1494(3) 0.0213(13) Uani 1 1 d . .
C7 C 0.11983(19) 0.6244(16) 0.3222(3) 0.0217(13) Uani 1 1 d . .
C8 C 0.08982(18) 0.7466(16) 0.3613(3) 0.0222(13) Uani 1 1 d . .
H8A H 0.0648 0.8205 0.3450 0.027 Uiso 1 1 calc R U
C9 C 0.0976(2) 0.7569(17) 0.4242(3) 0.0238(13) Uani 1 1 d . .
C10 C 0.1337(2) 0.6453(18) 0.4499(3) 0.0277(14) Uani 1 1 d . .
H10A H 0.1381 0.6520 0.4923 0.033 Uiso 1 1 calc R U
C11 C 0.16349(19) 0.5223(17) 0.4119(3) 0.0228(13) Uani 1 1 d . .
C12 C 0.15673(18) 0.5051(16) 0.3479(3) 0.0195(12) Uani 1 1 d . .
O1W O 0.25912(16) 0.3754(14) 0.3153(3) 0.0373(12) Uani 1 1 d . .
O2W O 0.2595(3) -0.124(3) 0.3193(7) 0.114(4) Uani 1 1 d . .

loop_
_atom_site_aniso_label
_atom_site_aniso_U_11
_atom_site_aniso_U_22
_atom_site_aniso_U_33
_atom_site_aniso_U_23
_atom_site_aniso_U_13
_atom_site_aniso_U_12
Br1 0.0292(5) 0.0510(6) 0.0481(5) -0.0075(4) -0.0097(3) -0.0068(3)
Br2 0.0456(5) 0.0522(6) 0.0342(5) -0.0057(3) 0.0103(3) 0.0106(4)
Cl1 0.0260(8) 0.0376(9) 0.0144(7) 0.0053(6) 0.0055(6) -0.0046(6)
Cl2 0.0200(7) 0.0430(10) 0.0199(7) 0.0057(6) -0.0058(6) 0.0092(6)
O1 0.014(2) 0.041(3) 0.026(2) -0.006(2) 0.0011(17) -0.0043(19)
O2 0.016(2) 0.041(3) 0.026(2) -0.005(2) 0.0045(17) 0.0007(19)
C1 0.030(3) 0.028(4) 0.022(3) -0.003(3) -0.006(3) 0.004(3)
C2 0.019(3) 0.023(3) 0.028(3) -0.003(3) -0.006(2) -0.002(2)
C3 0.016(3) 0.025(3) 0.025(3) 0.002(3) 0.000(2) -0.002(2)
C4 0.019(3) 0.023(3) 0.021(3) -0.001(2) 0.001(2) 0.003(2)
C5 0.017(3) 0.018(3) 0.022(3) -0.004(2) -0.001(2) 0.003(2)
C6 0.025(3) 0.017(3) 0.022(3) 0.001(2) 0.003(2) 0.003(2)
C7 0.020(3) 0.023(3) 0.022(3) 0.000(2) -0.002(2) -0.005(2)
C8 0.019(3) 0.025(3) 0.023(3) 0.001(3) 0.004(2) 0.001(2)
C9 0.031(3) 0.023(3) 0.019(3) -0.002(2) 0.008(2) 0.003(3)
C10 0.034(4) 0.032(4) 0.017(3) -0.002(3) -0.003(3) -0.001(3)
C11 0.025(3) 0.021(3) 0.022(3) 0.003(2) -0.004(2) -0.001(3)
C12 0.017(3) 0.019(3) 0.023(3) 0.000(2) 0.004(2) -0.004(2)
O1W 0.027(3) 0.036(3) 0.049(3) 0.000(2) 0.004(2) 0.002(2)
O2W 0.049(5) 0.117(9) 0.177(12) 0.002(8) 0.027(6) -0.028(5)

loop_
_atom_type_symbol
_atom_type_description
_atom_type_scat_dispersion_real
_atom_type_scat_dispersion_imag
_atom_type_scat_source
C C 0.0033 0.0016 'International Tables Vol C Tables 4.2.6.8 and 6.1.1.4'
H H 0.0000 0.0000 'International Tables Vol C Tables 4.2.6.8 and 6.1.1.4'
O O 0.0106 0.0060 'International Tables Vol C Tables 4.2.6.8 and 6.1.1.4'
Cl Cl 0.1484 0.1585 'International Tables Vol C Tables 4.2.6.8 and 6.1.1.4'
Br Br -0.2901 2.4595 'International Tables Vol C Tables 4.2.6.8 and 6.1.1.4'

loop_
_geom_angle_atom_site_label_1
_geom_angle_atom_site_label_2
_geom_angle_atom_site_label_3
_geom_angle
C2 C1 C6 118.0(6)
C3 C2 C1 122.1(6)
C3 C2 Br1 120.3(5)
C1 C2 Br1 117.6(5)
C2 C3 C4 120.0(6)
C5 C4 C3 118.7(6)
C5 C4 C7 121.9(6)
C3 C4 C7 119.4(6)
O1 C5 C6 118.3(5)
O1 C5 C4 122.1(5)
C6 C5 C4 119.6(6)
C1 C6 C5 121.6(6)
C1 C6 Cl1 118.7(5)
C5 C6 Cl1 119.7(5)
C12 C7 C8 119.1(6)
C12 C7 C4 122.2(6)
C8 C7 C4 118.7(6)
C9 C8 C7 119.6(6)
C10 C9 C8 121.9(6)
C10 C9 Br2 118.9(5)
C8 C9 Br2 119.2(5)
C9 C10 C11 119.1(6)
C10 C11 C12 120.8(6)
C10 C11 Cl2 119.7(5)
C12 C11 Cl2 119.5(5)
O2 C12 C7 121.9(6)
O2 C12 C11 118.6(5)
C7 C12 C11 119.5(6)

loop_
_geom_bond_atom_site_label_1
_geom_bond_atom_site_label_2
_geom_bond_distance
Br1 C2 1.881(6)
Br2 C9 1.889(6)
Cl1 C6 1.760(6)
Cl2 C11 1.776(6)
O1 C5 1.366(7)
O2 C12 1.356(8)
C1 C2 1.380(10)
C1 C6 1.390(9)
C2 C3 1.377(9)
C3 C4 1.406(9)
C4 C5 1.401(9)
C4 C7 1.482(9)
C5 C6 1.393(9)
C7 C12 1.400(9)
C7 C8 1.401(9)
C8 C9 1.384(9)
C9 C10 1.366(10)
C10 C11 1.382(10)
C11 C12 1.401(8)
